data_4132171
loop_
_publ_author_name
'Liu, Mingyu'
'Yang, Pusu'
'Karunananda, Malkanthi K.'
'Wang, Yanyan'
'Liu, Peng'
'Engle, Keary M.'

_publ_section_title
;
 C(alkenyl)-H Activation via Six-Membered Palladacycles: Catalytic
 1,3-Diene Synthesis.
;
_journal_issue 17
_journal_name_full 'Journal of the American Chemical Society'
_journal_page_first 5805
_journal_page_last 5813
_journal_paper_doi 10.1021/jacs.8b02124
_journal_volume 140
_journal_year 2018
_chemical_formula_moiety 'C25 H26 N2 O3 S'
_chemical_formula_sum 'C25 H26 N2 O3 S'
_chemical_formula_weight 434.54
_space_group_crystal_system monoclinic
_space_group_IT_number 14
_space_group_name_Hall '-P 2ybc'
_space_group_name_H-M_alt 'P 1 21/c 1'
_atom_sites_solution_hydrogens geom
_atom_sites_solution_primary dual
_atom_sites_solution_secondary difmap
_audit_creation_date 2017-09-13
_audit_creation_method
;
Olex2 1.2-beta
(compiled 2017.08.10 svn.r3458 for OlexSys, GUI svn.r5381)
;
_cell_angle_alpha 90
_cell_angle_beta 93.228(4)
_cell_angle_gamma 90
_cell_formula_units_Z 8
_cell_length_a 8.9529(11)
_cell_length_b 24.098(3)
_cell_length_c 20.991(2)
_cell_measurement_reflns_used 4653
_cell_measurement_temperature 100.0
_cell_measurement_theta_max 24.664
_cell_measurement_theta_min 2.430
_cell_volume 4521.6(9)
_computing_cell_refinement 'SAINT v8.37A (Bruker, 2016)'
_computing_data_collection 'APEX3 v2016.1-0 (Bruker, 2016)'
_computing_data_reduction 'SAINT v8.37A (Bruker, 2016)'
_computing_molecular_graphics 'Olex2 (Dolomanov et al., 2009)'
_computing_publication_material 'Olex2 (Dolomanov et al., 2009)'
_computing_structure_refinement 'ShelXL (Sheldrick, 2015)'
_computing_structure_solution 'ShelXT (Sheldrick, 2015)'
_diffrn_ambient_temperature 100.0
_diffrn_detector 'Bruker APEX-II CCD'
_diffrn_detector_area_resol_mean 8.258
_diffrn_detector_type 'CCD Area Detector'
_diffrn_measured_fraction_theta_full 1.000
_diffrn_measured_fraction_theta_max 0.998
_diffrn_measurement_device 'Kappa Four-Circle Diffractometer'
_diffrn_measurement_device_type 'Bruker APEX II Ultra'
_diffrn_measurement_method '\w and \f scans'
_diffrn_radiation_monochromator 'Double Bounce Multilayer Mirrors'
_diffrn_radiation_probe x-ray
_diffrn_radiation_type MoK\a
_diffrn_radiation_wavelength 0.71073
_diffrn_reflns_av_R_equivalents 0.0657
_diffrn_reflns_av_unetI/netI 0.0737
_diffrn_reflns_Laue_measured_fraction_full 1.000
_diffrn_reflns_Laue_measured_fraction_max 0.998
_diffrn_reflns_limit_h_max 10
_diffrn_reflns_limit_h_min -6
_diffrn_reflns_limit_k_max 27
_diffrn_reflns_limit_k_min -29
_diffrn_reflns_limit_l_max 24
_diffrn_reflns_limit_l_min -25
_diffrn_reflns_number 31471
_diffrn_reflns_point_group_measured_fraction_full 1.000
_diffrn_reflns_point_group_measured_fraction_max 0.998
_diffrn_reflns_theta_full 25.000
_diffrn_reflns_theta_max 25.408
_diffrn_reflns_theta_min 1.690
_diffrn_source 'Micro Focus Rotating Anode'
_diffrn_source_type 'Bruker TXS'
_diffrn_standards_number 0
_exptl_absorpt_coefficient_mu 0.172
_exptl_absorpt_correction_T_max 0.2590
_exptl_absorpt_correction_T_min 0.2317
_exptl_absorpt_correction_type multi-scan
_exptl_absorpt_process_details
'SADABS-2016/2 (Bruker,2016/2) was used for absorption correction. wR2(int) was 0.1416 before and 0.0471 after correction. The Ratio of minimum to maximum transmission is 0.8946. The \l/2 correction factor is Not present.'
_exptl_crystal_colour Colorless
_exptl_crystal_colour_primary Colorless
_exptl_crystal_density_diffrn 1.277
_exptl_crystal_description Rod
_exptl_crystal_F_000 1840
_exptl_crystal_size_max 0.217
_exptl_crystal_size_mid 0.059
_exptl_crystal_size_min 0.054
_refine_diff_density_max 0.294
_refine_diff_density_min -0.300
_refine_diff_density_rms 0.054
_refine_ls_extinction_method none
_refine_ls_goodness_of_fit_ref 1.008
_refine_ls_hydrogen_treatment constr
_refine_ls_matrix_type full
_refine_ls_number_parameters 566
_refine_ls_number_reflns 8315
_refine_ls_number_restraints 6
_refine_ls_restrained_S_all 1.016
_refine_ls_R_factor_all 0.0998
_refine_ls_R_factor_gt 0.0496
_refine_ls_shift/su_max 0.000
_refine_ls_shift/su_mean 0.000
_refine_ls_structure_factor_coef Fsqd
_refine_ls_weighting_details 'w=1/[\s^2^(Fo^2^)+(0.0423P)^2^+1.6700P] where P=(Fo^2^+2Fc^2^)/3'
_refine_ls_weighting_scheme calc
_refine_ls_wR_factor_gt 0.0996
_refine_ls_wR_factor_ref 0.1195
_reflns_Friedel_coverage 0.000
_reflns_number_gt 5157
_reflns_number_total 8315
_reflns_threshold_expression 'I > 2\s(I)'
_cod_data_source_file ja8b02124_si_002.cif
_cod_data_source_block Engle51
_cod_depositor_comments
;
The following automatic conversions were performed:

data item '_diffrn_radiation_probe' value 'X-ray' was changed to
'x-ray' in accordance with the
/home/saulius/struct/COD-crude-data/automatic-downloads/DataCite-retrospective/ACS/depositions/lib/dictionaries/cif_core.dic
dictionary named 'cif_core.dic' version 2.4.2 last updated on
2011-04-26.

Automatic conversion script
Id: cif_fix_values 6909 2019-04-08 15:41:33Z antanas 
;
_cod_original_cell_volume 4521.5(9)
_cod_database_code 4132171
_shelx_shelxl_version_number 2017/1
_shelx_space_group_comment
;
The symmetry employed for this shelxl refinement is uniquely defined
by the following loop, which should always be used as a source of
symmetry information in preference to the above space-group names.
They are only intended as comments.
;
_shelx_estimated_absorpt_t_max 0.991
_shelx_estimated_absorpt_t_min 0.964
_olex2_refinement_description
;
1. Fixed Uiso
 At 1.2 times of:
  All C(H) groups, All C(H,H) groups, All N(H) groups
 At 1.5 times of:
  All C(H,H,H) groups
2. Restrained distances
 S1'-C4' = S1B-C4'
 1.7 with sigma of 0.02
 C3B-C4' = C4'-C3'
 1.35 with sigma of 0.02
 C3B-C1'
 1.4 with sigma of 0.02
 S1B-C2'
 1.7 with sigma of 0.02
3. Uiso/Uaniso restraints and constraints
Uanis(C3B) = Uanis(S1')
Uanis(S1B) = Uanis(C3')
Uanis(S1B) = Uanis(C3') = Uanis(C3B) = Uanis(S1')
4. Others
 Sof(S1B)=Sof(H1'B)=Sof(H2'A)=Sof(C3B)=Sof(H3B)=1-FVAR(1)
 Sof(S1')=Sof(H1'A)=Sof(H2')=Sof(C3')=Sof(H3')=FVAR(1)
5.a Secondary CH2 refined with riding coordinates:
 C10(H10C,H10D), C11(H11C,H11D), C10'(H10A,H10B), C11'(H11A,H11B)
5.b Aromatic/amide H refined with riding coordinates:
 N1(H1), C1(H1A), C2(H2), C3(H3), C5(H5), C7(H7), C8(H8), C18(H18), C19(H19),
 C20(H20), C23(H23), C24(H24), C25(H25), N1'(H1'), C1'(H1'A), C1'(H1'B),
 C2'(H2'), C2'(H2'A), C3'(H3'), C3B(H3B), C5'(H5'), C7'(H7'), C8'(H8'),
 C18'(H18'), C19'(H19'), C20'(H20'), C23'(H23'), C24'(H24'), C25'(H25')
5.c Idealised Me refined as rotating group:
 C14(H14D,H14E,H14F), C15(H15D,H15E,H15F), C16(H16D,H16E,H16F), C14'(H14A,H14B,
 H14C), C15'(H15A,H15B,H15C), C16'(H16A,H16B,H16C)
;
_olex2_submission_special_instructions 'No special instructions were received'

loop_
_space_group_symop_operation_xyz
'x, y, z'
'-x, y+1/2, -z+1/2'
'-x, -y, -z'
'x, -y-1/2, z-1/2'

loop_
_atom_site_label
_atom_site_type_symbol
_atom_site_fract_x
_atom_site_fract_y
_atom_site_fract_z
_atom_site_U_iso_or_equiv
_atom_site_adp_type
_atom_site_occupancy
_atom_site_site_symmetry_order
_atom_site_calc_flag
_atom_site_refinement_flags_posn
_atom_site_refinement_flags_occupancy
_atom_site_disorder_assembly
_atom_site_disorder_group
S1 S 0.69433(9) 0.10614(3) 0.44400(3) 0.02965(19) Uani 1 1 d . . . .
O1 O 0.2775(2) 0.23389(8) 0.15298(8) 0.0309(5) Uani 1 1 d . . . .
O2 O 0.2739(2) 0.15528(7) 0.09466(7) 0.0255(4) Uani 1 1 d . . . .
O3 O 0.5897(2) -0.02701(7) 0.33112(8) 0.0261(4) Uani 1 1 d . . . .
N1 N 0.3374(2) -0.04004(8) 0.33123(9) 0.0215(5) Uani 1 1 d . . . .
H1 H 0.253279 -0.021562 0.333987 0.026 Uiso 1 1 calc R . . .
N2 N 0.0606(2) -0.07903(9) 0.32548(9) 0.0220(5) Uani 1 1 d . . . .
C1 C 0.7756(3) 0.13495(12) 0.51139(12) 0.0337(7) Uani 1 1 d . . . .
H1A H 0.832107 0.114623 0.543166 0.040 Uiso 1 1 calc R . . .
C2 C 0.7504(3) 0.19004(12) 0.51436(12) 0.0315(7) Uani 1 1 d . . . .
H2 H 0.787518 0.212721 0.548725 0.038 Uiso 1 1 calc R . . .
C3 C 0.6643(3) 0.21050(11) 0.46189(11) 0.0230(6) Uani 1 1 d . . . .
H3 H 0.636306 0.248348 0.456938 0.028 Uiso 1 1 calc R . . .
C4 C 0.6241(3) 0.16947(10) 0.41787(11) 0.0203(6) Uani 1 1 d . . . .
C5 C 0.5437(3) 0.18103(11) 0.35775(11) 0.0209(6) Uani 1 1 d . . . .
H5 H 0.504990 0.217666 0.354031 0.025 Uiso 1 1 calc R . . .
C6 C 0.5138(3) 0.14881(10) 0.30581(11) 0.0203(6) Uani 1 1 d . . . .
C7 C 0.4316(3) 0.17454(11) 0.25221(11) 0.0202(6) Uani 1 1 d . . . .
H7 H 0.407878 0.212675 0.257043 0.024 Uiso 1 1 calc R . . .
C8 C 0.3850(3) 0.15132(11) 0.19689(11) 0.0226(6) Uani 1 1 d . . . .
H8 H 0.401968 0.112966 0.189700 0.027 Uiso 1 1 calc R . . .
C9 C 0.3075(3) 0.18524(11) 0.14711(11) 0.0222(6) Uani 1 1 d . . . .
C10 C 0.5536(3) 0.08821(10) 0.30262(11) 0.0199(6) Uani 1 1 d . . . .
H10C H 0.649731 0.081513 0.327024 0.024 Uiso 1 1 calc R . . .
H10D H 0.565688 0.077422 0.257691 0.024 Uiso 1 1 calc R . . .
C11 C 0.4312(3) 0.05310(10) 0.33020(12) 0.0237(6) Uani 1 1 d . . . .
H11C H 0.417564 0.065277 0.374543 0.028 Uiso 1 1 calc R . . .
H11D H 0.335969 0.059905 0.305107 0.028 Uiso 1 1 calc R . . .
C12 C 0.4631(3) -0.00816(11) 0.33039(11) 0.0201(6) Uani 1 1 d . . . .
C13 C 0.2099(3) 0.18215(11) 0.03551(11) 0.0268(7) Uani 1 1 d . . . .
C14 C 0.0623(3) 0.20990(12) 0.04687(13) 0.0357(8) Uani 1 1 d . . . .
H14D H 0.012684 0.220469 0.005854 0.054 Uiso 1 1 calc GR . . .
H14E H 0.080214 0.243133 0.073115 0.054 Uiso 1 1 calc GR . . .
H14F H -0.001644 0.184101 0.069009 0.054 Uiso 1 1 calc GR . . .
C15 C 0.3232(3) 0.22189(13) 0.01063(13) 0.0436(8) Uani 1 1 d . . . .
H15D H 0.339359 0.252614 0.040821 0.065 Uiso 1 1 calc GR . . .
H15E H 0.285827 0.236519 -0.030831 0.065 Uiso 1 1 calc GR . . .
H15F H 0.417827 0.202358 0.005728 0.065 Uiso 1 1 calc GR . . .
C16 C 0.1868(4) 0.13279(12) -0.00881(12) 0.0454(9) Uani 1 1 d . . . .
H16D H 0.283861 0.116109 -0.016681 0.068 Uiso 1 1 calc GR . . .
H16E H 0.138108 0.145123 -0.049347 0.068 Uiso 1 1 calc GR . . .
H16F H 0.123458 0.105260 0.010958 0.068 Uiso 1 1 calc GR . . .
C17 C 0.3225(3) -0.09778(10) 0.32836(10) 0.0199(6) Uani 1 1 d . . . .
C18 C 0.4388(3) -0.13469(11) 0.32867(11) 0.0226(6) Uani 1 1 d . . . .
H18 H 0.539048 -0.121657 0.332312 0.027 Uiso 1 1 calc R . . .
C19 C 0.4095(3) -0.19216(11) 0.32357(11) 0.0245(6) Uani 1 1 d . . . .
H19 H 0.490977 -0.217458 0.324350 0.029 Uiso 1 1 calc R . . .
C20 C 0.2673(3) -0.21209(11) 0.31757(11) 0.0259(7) Uani 1 1 d . . . .
H20 H 0.250277 -0.250857 0.313278 0.031 Uiso 1 1 calc R . . .
C21 C 0.1448(3) -0.17515(10) 0.31771(10) 0.0205(6) Uani 1 1 d . . . .
C22 C 0.1724(3) -0.11755(10) 0.32392(10) 0.0198(6) Uani 1 1 d . . . .
C23 C -0.0064(3) -0.19202(11) 0.31172(11) 0.0255(7) Uani 1 1 d . . . .
H23 H -0.030784 -0.230227 0.307105 0.031 Uiso 1 1 calc R . . .
C24 C -0.1166(3) -0.15345(11) 0.31258(12) 0.0276(7) Uani 1 1 d . . . .
H24 H -0.218549 -0.164449 0.308187 0.033 Uiso 1 1 calc R . . .
C25 C -0.0790(3) -0.09715(11) 0.32002(12) 0.0267(6) Uani 1 1 d . . . .
H25 H -0.157645 -0.070785 0.321184 0.032 Uiso 1 1 calc R . . .
S1' S 1.20371(12) 0.13674(4) 0.45554(4) 0.0308(3) Uani 0.899(2) 1 d D P A 1
S1B S 1.1802(12) 0.0212(3) 0.4719(4) 0.0308(3) Uani 0.101(2) 1 d D P A 2
O1' O 0.7719(2) 0.02261(7) 0.16070(8) 0.0261(4) Uani 1 1 d . . . .
O2' O 0.7947(2) 0.10082(7) 0.10260(7) 0.0244(4) Uani 1 1 d . . . .
O3' O 1.1031(2) 0.27472(7) 0.34905(8) 0.0282(4) Uani 1 1 d . . . .
N1' N 0.8504(2) 0.28726(8) 0.34099(9) 0.0195(5) Uani 1 1 d . . . .
H1' H 0.765968 0.268555 0.340607 0.023 Uiso 1 1 calc R . . .
N2' N 0.5724(2) 0.32640(8) 0.33692(9) 0.0201(5) Uani 1 1 d . . . .
C1' C 1.2720(4) 0.10714(14) 0.52385(13) 0.0444(8) Uani 1 1 d D . . .
H1'A H 1.324563 0.127290 0.556940 0.053 Uiso 0.899(2) 1 calc R P A 1
H1'B H 1.329411 0.130991 0.551718 0.053 Uiso 0.101(2) 1 calc R P A 2
C2' C 1.2455(4) 0.05282(14) 0.52714(13) 0.0459(9) Uani 1 1 d D . . .
H2' H 1.279219 0.029778 0.561753 0.055 Uiso 0.899(2) 1 calc R P A 1
H2'A H 1.269271 0.033825 0.566057 0.055 Uiso 0.101(2) 1 calc R P A 2
C3' C 1.1619(5) 0.03407(18) 0.4732(2) 0.0308(3) Uani 0.899(2) 1 d D P A 1
H3' H 1.129449 -0.003285 0.468055 0.037 Uiso 0.899(2) 1 calc R P A 1
C3B C 1.187(4) 0.1185(10) 0.4651(12) 0.0308(3) Uani 0.101(2) 1 d D P A 2
H3B H 1.169662 0.155784 0.451984 0.037 Uiso 0.101(2) 1 calc R P A 2
C4' C 1.1302(3) 0.07505(11) 0.42753(11) 0.0234(6) Uani 1 1 d D . . .
C5' C 1.0512(3) 0.06521(11) 0.36646(11) 0.0214(6) Uani 1 1 d . . . .
H5' H 1.010688 0.028946 0.361254 0.026 Uiso 1 1 calc R . . .
C6' C 1.0255(3) 0.09894(10) 0.31578(11) 0.0189(6) Uani 1 1 d . . . .
C7' C 0.9426(3) 0.07554(10) 0.26069(11) 0.0210(6) Uani 1 1 d . . . .
H7' H 0.912643 0.037930 0.264491 0.025 Uiso 1 1 calc R . . .
C8' C 0.9032(3) 0.10037(11) 0.20523(11) 0.0223(6) Uani 1 1 d . . . .
H8' H 0.931284 0.137801 0.198196 0.027 Uiso 1 1 calc R . . .
C9' C 0.8165(3) 0.06968(11) 0.15524(11) 0.0217(6) Uani 1 1 d . . . .
C10' C 1.0681(3) 0.15940(10) 0.31499(11) 0.0208(6) Uani 1 1 d . . . .
H10A H 1.082119 0.171403 0.270624 0.025 Uiso 1 1 calc R . . .
H10B H 1.163537 0.165059 0.340297 0.025 Uiso 1 1 calc R . . .
C11' C 0.9448(3) 0.19387(10) 0.34316(11) 0.0200(6) Uani 1 1 d . . . .
H11A H 0.849722 0.187175 0.317965 0.024 Uiso 1 1 calc R . . .
H11B H 0.931436 0.181191 0.387333 0.024 Uiso 1 1 calc R . . .
C12' C 0.9768(3) 0.25573(11) 0.34414(10) 0.0201(6) Uani 1 1 d . . . .
C13' C 0.7152(3) 0.07837(11) 0.04481(11) 0.0239(6) Uani 1 1 d . . . .
C14' C 0.7109(4) 0.12796(12) 0.00023(12) 0.0393(8) Uani 1 1 d . . . .
H14A H 0.668707 0.159980 0.021723 0.059 Uiso 1 1 calc GR . . .
H14B H 0.648442 0.119201 -0.038315 0.059 Uiso 1 1 calc GR . . .
H14C H 0.812574 0.136746 -0.011533 0.059 Uiso 1 1 calc GR . . .
C15' C 0.8027(3) 0.03068(13) 0.01864(13) 0.0416(8) Uani 1 1 d . . . .
H15A H 0.906064 0.042424 0.013361 0.062 Uiso 1 1 calc GR . . .
H15B H 0.756591 0.019360 -0.022786 0.062 Uiso 1 1 calc GR . . .
H15C H 0.802125 -0.000667 0.048364 0.062 Uiso 1 1 calc GR . . .
C16' C 0.5575(3) 0.06141(12) 0.05902(12) 0.0311(7) Uani 1 1 d . . . .
H16A H 0.561192 0.028494 0.086478 0.047 Uiso 1 1 calc GR . . .
H16B H 0.500571 0.052889 0.018978 0.047 Uiso 1 1 calc GR . . .
H16C H 0.508852 0.091886 0.080787 0.047 Uiso 1 1 calc GR . . .
C17' C 0.8350(3) 0.34499(10) 0.33825(10) 0.0180(6) Uani 1 1 d . . . .
C18' C 0.9511(3) 0.38205(10) 0.33780(10) 0.0216(6) Uani 1 1 d . . . .
H18' H 1.051454 0.369067 0.340450 0.026 Uiso 1 1 calc R . . .
C19' C 0.9214(3) 0.43968(11) 0.33339(11) 0.0248(6) Uani 1 1 d . . . .
H19' H 1.002553 0.465089 0.333568 0.030 Uiso 1 1 calc R . . .
C20' C 0.7788(3) 0.45927(11) 0.32892(11) 0.0256(7) Uani 1 1 d . . . .
H20' H 0.761578 0.498088 0.325644 0.031 Uiso 1 1 calc R . . .
C21' C 0.6563(3) 0.42249(10) 0.32909(10) 0.0214(6) Uani 1 1 d . . . .
C22' C 0.6842(3) 0.36471(10) 0.33462(10) 0.0188(6) Uani 1 1 d . . . .
C23' C 0.5055(3) 0.43929(11) 0.32408(11) 0.0251(7) Uani 1 1 d . . . .
H23' H 0.480995 0.477480 0.319341 0.030 Uiso 1 1 calc R . . .
C24' C 0.3950(3) 0.40080(11) 0.32604(12) 0.0293(7) Uani 1 1 d . . . .
H24' H 0.293026 0.411887 0.322862 0.035 Uiso 1 1 calc R . . .
C25' C 0.4328(3) 0.34456(11) 0.33280(12) 0.0256(6) Uani 1 1 d . . . .
H25' H 0.354194 0.318202 0.334491 0.031 Uiso 1 1 calc R . . .

loop_
_atom_site_aniso_label
_atom_site_aniso_U_11
_atom_site_aniso_U_22
_atom_site_aniso_U_33
_atom_site_aniso_U_23
_atom_site_aniso_U_13
_atom_site_aniso_U_12
S1 0.0387(5) 0.0279(4) 0.0220(3) 0.0025(3) -0.0010(3) -0.0001(4)
O1 0.0316(12) 0.0242(12) 0.0356(11) -0.0075(9) -0.0097(9) 0.0060(10)
O2 0.0331(12) 0.0227(11) 0.0199(9) -0.0014(8) -0.0044(8) 0.0028(9)
O3 0.0228(11) 0.0247(11) 0.0307(10) -0.0012(8) -0.0001(8) 0.0017(9)
N1 0.0205(13) 0.0186(13) 0.0256(11) -0.0032(9) 0.0020(10) 0.0019(11)
N2 0.0217(13) 0.0221(13) 0.0226(11) -0.0005(9) 0.0041(10) -0.0001(11)
C1 0.0376(19) 0.046(2) 0.0169(13) 0.0053(13) -0.0016(12) 0.0007(16)
C2 0.0350(18) 0.041(2) 0.0187(13) -0.0063(13) 0.0017(12) -0.0054(16)
C3 0.0266(16) 0.0238(15) 0.0192(13) -0.0027(11) 0.0077(12) -0.0023(13)
C4 0.0206(15) 0.0206(15) 0.0201(12) 0.0014(11) 0.0040(11) 0.0003(12)
C5 0.0196(15) 0.0197(15) 0.0239(13) 0.0003(11) 0.0061(11) 0.0003(12)
C6 0.0185(15) 0.0212(15) 0.0216(13) 0.0000(11) 0.0058(11) -0.0013(12)
C7 0.0152(14) 0.0193(15) 0.0264(14) -0.0016(11) 0.0044(11) 0.0006(12)
C8 0.0210(15) 0.0209(15) 0.0262(14) 0.0011(11) 0.0028(12) 0.0024(13)
C9 0.0181(15) 0.0235(17) 0.0251(14) -0.0051(12) 0.0019(11) -0.0020(13)
C10 0.0189(14) 0.0207(15) 0.0203(12) -0.0028(11) 0.0014(11) 0.0011(12)
C11 0.0204(15) 0.0199(15) 0.0309(14) -0.0057(12) 0.0026(12) -0.0007(13)
C12 0.0206(16) 0.0245(16) 0.0153(12) -0.0041(11) 0.0012(11) 0.0005(13)
C13 0.0308(17) 0.0293(17) 0.0194(13) 0.0021(12) -0.0051(12) 0.0063(14)
C14 0.0293(18) 0.044(2) 0.0323(16) -0.0025(13) -0.0099(13) 0.0078(15)
C15 0.037(2) 0.055(2) 0.0387(17) 0.0214(16) 0.0030(15) 0.0052(17)
C16 0.065(2) 0.044(2) 0.0247(15) -0.0079(14) -0.0153(15) 0.0185(18)
C17 0.0263(16) 0.0182(15) 0.0152(12) -0.0012(10) 0.0013(11) 0.0007(13)
C18 0.0238(16) 0.0246(16) 0.0193(13) 0.0008(11) -0.0001(11) 0.0002(13)
C19 0.0314(17) 0.0224(16) 0.0196(13) 0.0012(11) 0.0007(12) 0.0068(14)
C20 0.0403(19) 0.0168(15) 0.0206(13) 0.0000(11) 0.0031(13) 0.0006(14)
C21 0.0318(17) 0.0163(15) 0.0135(12) 0.0003(10) 0.0030(11) -0.0015(13)
C22 0.0260(16) 0.0208(15) 0.0128(12) 0.0014(10) 0.0037(11) -0.0010(13)
C23 0.0358(18) 0.0185(15) 0.0229(13) -0.0010(11) 0.0071(13) -0.0079(14)
C24 0.0241(16) 0.0288(17) 0.0306(15) -0.0031(12) 0.0080(12) -0.0071(14)
C25 0.0231(16) 0.0264(17) 0.0312(15) 0.0003(12) 0.0065(12) 0.0012(14)
S1' 0.0407(5) 0.0294(6) 0.0218(4) -0.0014(3) -0.0034(4) -0.0005(4)
S1B 0.0407(5) 0.0294(6) 0.0218(4) -0.0014(3) -0.0034(4) -0.0005(4)
O1' 0.0297(11) 0.0197(11) 0.0280(10) 0.0020(8) -0.0054(8) -0.0034(9)
O2' 0.0309(11) 0.0234(10) 0.0183(9) 0.0021(8) -0.0038(8) -0.0007(9)
O3' 0.0201(11) 0.0244(11) 0.0396(11) 0.0014(8) -0.0014(9) -0.0013(9)
N1' 0.0172(12) 0.0167(12) 0.0246(11) 0.0024(9) 0.0017(9) -0.0013(10)
N2' 0.0198(13) 0.0220(13) 0.0188(10) 0.0013(9) 0.0030(9) -0.0016(11)
C1' 0.053(2) 0.053(2) 0.0260(15) -0.0080(15) -0.0079(15) -0.0008(19)
C2' 0.061(2) 0.053(2) 0.0233(15) 0.0115(15) -0.0048(15) 0.0138(19)
C3' 0.0407(5) 0.0294(6) 0.0218(4) -0.0014(3) -0.0034(4) -0.0005(4)
C3B 0.0407(5) 0.0294(6) 0.0218(4) -0.0014(3) -0.0034(4) -0.0005(4)
C4' 0.0237(15) 0.0288(16) 0.0180(13) -0.0005(11) 0.0036(11) 0.0047(13)
C5' 0.0196(15) 0.0183(15) 0.0266(14) -0.0027(11) 0.0040(12) 0.0022(12)
C6' 0.0153(14) 0.0208(15) 0.0210(13) 0.0006(11) 0.0044(11) 0.0037(12)
C7' 0.0199(15) 0.0197(15) 0.0237(13) -0.0014(11) 0.0038(11) 0.0008(12)
C8' 0.0219(15) 0.0219(15) 0.0229(13) -0.0013(11) -0.0012(11) 0.0010(13)
C9' 0.0208(15) 0.0233(16) 0.0211(13) 0.0022(11) 0.0029(11) 0.0046(13)
C10' 0.0195(15) 0.0220(15) 0.0209(13) 0.0011(11) 0.0012(11) 0.0001(12)
C11' 0.0174(15) 0.0207(15) 0.0223(13) 0.0020(11) 0.0032(11) 0.0003(12)
C12' 0.0225(16) 0.0246(16) 0.0133(12) 0.0010(11) 0.0016(11) 0.0013(13)
C13' 0.0273(16) 0.0289(16) 0.0154(12) -0.0023(11) -0.0009(11) 0.0016(13)
C14' 0.050(2) 0.046(2) 0.0210(14) 0.0087(13) -0.0072(14) -0.0068(17)
C15' 0.038(2) 0.052(2) 0.0348(16) -0.0150(15) 0.0051(15) 0.0067(17)
C16' 0.0250(16) 0.0414(19) 0.0261(14) 0.0014(13) -0.0037(12) -0.0018(14)
C17' 0.0253(16) 0.0175(15) 0.0112(11) 0.0004(10) 0.0011(11) -0.0013(13)
C18' 0.0242(16) 0.0240(16) 0.0165(12) 0.0000(11) 0.0001(11) -0.0021(13)
C19' 0.0343(18) 0.0198(16) 0.0202(13) -0.0017(11) 0.0012(12) -0.0079(14)
C20' 0.0388(19) 0.0198(16) 0.0184(13) -0.0012(11) 0.0026(12) 0.0002(14)
C21' 0.0314(17) 0.0204(15) 0.0126(12) 0.0001(10) 0.0042(11) 0.0019(13)
C22' 0.0241(15) 0.0209(15) 0.0118(11) -0.0009(10) 0.0040(11) 0.0025(13)
C23' 0.0352(18) 0.0202(15) 0.0203(13) 0.0021(11) 0.0062(12) 0.0099(14)
C24' 0.0264(16) 0.0322(18) 0.0297(15) 0.0005(13) 0.0063(12) 0.0101(15)
C25' 0.0223(16) 0.0260(17) 0.0287(14) 0.0006(12) 0.0040(12) 0.0002(13)

loop_
_atom_type_symbol
_atom_type_description
_atom_type_scat_dispersion_real
_atom_type_scat_dispersion_imag
_atom_type_scat_source
C C 0.0033 0.0016 'International Tables Vol C Tables 4.2.6.8 and 6.1.1.4'
H H 0.0000 0.0000 'International Tables Vol C Tables 4.2.6.8 and 6.1.1.4'
N N 0.0061 0.0033 'International Tables Vol C Tables 4.2.6.8 and 6.1.1.4'
O O 0.0106 0.0060 'International Tables Vol C Tables 4.2.6.8 and 6.1.1.4'
S S 0.1246 0.1234 'International Tables Vol C Tables 4.2.6.8 and 6.1.1.4'

loop_
_geom_angle_atom_site_label_1
_geom_angle_atom_site_label_2
_geom_angle_atom_site_label_3
_geom_angle
C1 S1 C4 91.97(13)
C9 O2 C13 120.7(2)
C12 N1 H1 115.2
C12 N1 C17 129.6(2)
C17 N1 H1 115.2
C25 N2 C22 117.6(2)
S1 C1 H1A 124.0
C2 C1 S1 112.0(2)
C2 C1 H1A 124.0
C1 C2 H2 123.3
C1 C2 C3 113.4(2)
C3 C2 H2 123.3
C2 C3 H3 123.7
C4 C3 C2 112.6(2)
C4 C3 H3 123.7
C3 C4 S1 110.01(19)
C3 C4 C5 122.9(2)
C5 C4 S1 127.02(19)
C4 C5 H5 114.4
C6 C5 C4 131.3(2)
C6 C5 H5 114.4
C5 C6 C7 116.7(2)
C5 C6 C10 123.8(2)
C7 C6 C10 119.4(2)
C6 C7 H7 116.0
C8 C7 C6 128.1(2)
C8 C7 H7 116.0
C7 C8 H8 120.1
C7 C8 C9 119.8(2)
C9 C8 H8 120.1
O1 C9 O2 124.5(2)
O1 C9 C8 124.4(2)
O2 C9 C8 111.1(2)
C6 C10 H10C 109.6
C6 C10 H10D 109.6
C6 C10 C11 110.2(2)
H10C C10 H10D 108.1
C11 C10 H10C 109.6
C11 C10 H10D 109.6
C10 C11 H11C 108.8
C10 C11 H11D 108.8
H11C C11 H11D 107.7
C12 C11 C10 113.9(2)
C12 C11 H11C 108.8
C12 C11 H11D 108.8
O3 C12 N1 123.8(2)
O3 C12 C11 122.8(2)
N1 C12 C11 113.4(2)
O2 C13 C14 111.1(2)
O2 C13 C15 109.3(2)
O2 C13 C16 101.7(2)
C14 C13 C16 110.7(2)
C15 C13 C14 112.6(2)
C15 C13 C16 110.9(2)
C13 C14 H14D 109.5
C13 C14 H14E 109.5
C13 C14 H14F 109.5
H14D C14 H14E 109.5
H14D C14 H14F 109.5
H14E C14 H14F 109.5
C13 C15 H15D 109.5
C13 C15 H15E 109.5
C13 C15 H15F 109.5
H15D C15 H15E 109.5
H15D C15 H15F 109.5
H15E C15 H15F 109.5
C13 C16 H16D 109.5
C13 C16 H16E 109.5
C13 C16 H16F 109.5
H16D C16 H16E 109.5
H16D C16 H16F 109.5
H16E C16 H16F 109.5
N1 C17 C22 115.0(2)
C18 C17 N1 125.1(2)
C18 C17 C22 119.9(2)
C17 C18 H18 120.0
C17 C18 C19 119.9(3)
C19 C18 H18 120.0
C18 C19 H19 119.3
C20 C19 C18 121.5(3)
C20 C19 H19 119.3
C19 C20 H20 120.0
C19 C20 C21 120.0(2)
C21 C20 H20 120.0
C20 C21 C22 119.2(3)
C20 C21 C23 124.0(2)
C23 C21 C22 116.9(2)
N2 C22 C17 117.5(2)
N2 C22 C21 123.0(2)
C21 C22 C17 119.5(2)
C21 C23 H23 120.1
C24 C23 C21 119.7(2)
C24 C23 H23 120.1
C23 C24 H24 120.2
C23 C24 C25 119.6(3)
C25 C24 H24 120.2
N2 C25 C24 123.2(3)
N2 C25 H25 118.4
C24 C25 H25 118.4
C1' S1' C4' 92.21(15)
C2' S1B C4' 97.0(5)
C9' O2' C13' 120.9(2)
C12' N1' H1' 115.2
C12' N1' C17' 129.6(2)
C17' N1' H1' 115.2
C25' N2' C22' 117.8(2)
S1' C1' H1'A 123.1
C2' C1' S1' 113.7(2)
C2' C1' H1'A 123.1
C2' C1' H1'B 130.9
C2' C1' C3B 98.3(9)
C3B C1' H1'B 130.9
S1B C2' H2'A 119.1
C1' C2' S1B 121.9(4)
C1' C2' H2' 124.3
C1' C2' H2'A 119.1
C1' C2' C3' 111.4(3)
C3' C2' H2' 124.3
C2' C3' H3' 123.0
C4' C3' C2' 114.0(4)
C4' C3' H3' 123.0
C1' C3B H3B 119.9
C4' C3B C1' 120.1(17)
C4' C3B H3B 119.9
C3' C4' S1' 108.6(2)
C3' C4' C5' 124.2(3)
C3B C4' S1B 101.2(10)
C3B C4' C5' 140.4(9)
C5' C4' S1' 127.15(19)
C5' C4' S1B 118.4(4)
C4' C5' H5' 114.6
C6' C5' C4' 130.7(2)
C6' C5' H5' 114.6
C5' C6' C7' 116.8(2)
C5' C6' C10' 124.0(2)
C7' C6' C10' 119.0(2)
C6' C7' H7' 116.0
C8' C7' C6' 128.1(2)
C8' C7' H7' 116.0
C7' C8' H8' 120.0
C7' C8' C9' 119.9(2)
C9' C8' H8' 120.0
O1' C9' O2' 124.7(2)
O1' C9' C8' 124.6(2)
O2' C9' C8' 110.7(2)
C6' C10' H10A 109.8
C6' C10' H10B 109.8
C6' C10' C11' 109.5(2)
H10A C10' H10B 108.2
C11' C10' H10A 109.8
C11' C10' H10B 109.8
C10' C11' H11A 108.9
C10' C11' H11B 108.9
H11A C11' H11B 107.7
C12' C11' C10' 113.6(2)
C12' C11' H11A 108.9
C12' C11' H11B 108.9
O3' C12' N1' 124.0(2)
O3' C12' C11' 122.9(2)
N1' C12' C11' 113.1(2)
O2' C13' C14' 102.3(2)
O2' C13' C15' 110.0(2)
O2' C13' C16' 110.42(19)
C15' C13' C14' 111.8(2)
C15' C13' C16' 112.0(2)
C16' C13' C14' 110.0(2)
C13' C14' H14A 109.5
C13' C14' H14B 109.5
C13' C14' H14C 109.5
H14A C14' H14B 109.5
H14A C14' H14C 109.5
H14B C14' H14C 109.5
C13' C15' H15A 109.5
C13' C15' H15B 109.5
C13' C15' H15C 109.5
H15A C15' H15B 109.5
H15A C15' H15C 109.5
H15B C15' H15C 109.5
C13' C16' H16A 109.5
C13' C16' H16B 109.5
C13' C16' H16C 109.5
H16A C16' H16B 109.5
H16A C16' H16C 109.5
H16B C16' H16C 109.5
N1' C17' C22' 115.1(2)
C18' C17' N1' 125.1(2)
C18' C17' C22' 119.8(2)
C17' C18' H18' 120.0
C17' C18' C19' 120.0(3)
C19' C18' H18' 120.0
C18' C19' H19' 119.4
C20' C19' C18' 121.2(3)
C20' C19' H19' 119.4
C19' C20' H20' 119.7
C19' C20' C21' 120.6(3)
C21' C20' H20' 119.7
C20' C21' C22' 118.9(3)
C23' C21' C20' 124.2(2)
C23' C21' C22' 116.9(2)
N2' C22' C17' 117.8(2)
N2' C22' C21' 122.7(2)
C21' C22' C17' 119.5(2)
C21' C23' H23' 120.1
C24' C23' C21' 119.9(2)
C24' C23' H23' 120.1
C23' C24' H24' 120.3
C23' C24' C25' 119.4(3)
C25' C24' H24' 120.3
N2' C25' C24' 123.2(3)
N2' C25' H25' 118.4
C24' C25' H25' 118.4

loop_
_geom_bond_atom_site_label_1
_geom_bond_atom_site_label_2
_geom_bond_distance
S1 C1 1.702(3)
S1 C4 1.728(3)
O1 C9 1.211(3)
O2 C9 1.337(3)
O2 C13 1.486(3)
O3 C12 1.221(3)
N1 H1 0.8800
N1 C12 1.363(3)
N1 C17 1.399(3)
N2 C22 1.367(3)
N2 C25 1.322(3)
C1 H1A 0.9500
C1 C2 1.349(4)
C2 H2 0.9500
C2 C3 1.398(4)
C3 H3 0.9500
C3 C4 1.387(3)
C4 C5 1.445(3)
C5 H5 0.9500
C5 C6 1.353(3)
C6 C7 1.449(3)
C6 C10 1.505(3)
C7 H7 0.9500
C7 C8 1.334(3)
C8 H8 0.9500
C8 C9 1.470(3)
C10 H10C 0.9900
C10 H10D 0.9900
C10 C11 1.524(3)
C11 H11C 0.9900
C11 H11D 0.9900
C11 C12 1.504(3)
C13 C14 1.512(4)
C13 C15 1.509(4)
C13 C16 1.517(4)
C14 H14D 0.9800
C14 H14E 0.9800
C14 H14F 0.9800
C15 H15D 0.9800
C15 H15E 0.9800
C15 H15F 0.9800
C16 H16D 0.9800
C16 H16E 0.9800
C16 H16F 0.9800
C17 C18 1.369(3)
C17 C22 1.424(4)
C18 H18 0.9500
C18 C19 1.412(3)
C19 H19 0.9500
C19 C20 1.360(4)
C20 H20 0.9500
C20 C21 1.412(4)
C21 C22 1.414(3)
C21 C23 1.412(4)
C23 H23 0.9500
C23 C24 1.356(4)
C24 H24 0.9500
C24 C25 1.405(4)
C25 H25 0.9500
S1' C1' 1.686(3)
S1' C4' 1.716(3)
S1B C2' 1.480(10)
S1B C4' 1.644(9)
O1' C9' 1.210(3)
O2' C9' 1.341(3)
O2' C13' 1.474(3)
O3' C12' 1.220(3)
N1' H1' 0.8800
N1' C12' 1.361(3)
N1' C17' 1.399(3)
N2' C22' 1.365(3)
N2' C25' 1.322(3)
C1' H1'A 0.9500
C1' H1'B 0.9500
C1' C2' 1.333(4)
C1' C3B 1.438(18)
C2' H2' 0.9500
C2' H2'A 0.9500
C2' C3' 1.397(5)
C3' H3' 0.9500
C3' C4' 1.394(5)
C3B H3B 0.9500
C3B C4' 1.390(18)
C4' C5' 1.448(3)
C5' H5' 0.9500
C5' C6' 1.348(3)
C6' C7' 1.452(3)
C6' C10' 1.506(3)
C7' H7' 0.9500
C7' C8' 1.338(3)
C8' H8' 0.9500
C8' C9' 1.470(3)
C10' H10A 0.9900
C10' H10B 0.9900
C10' C11' 1.526(3)
C11' H11A 0.9900
C11' H11B 0.9900
C11' C12' 1.518(3)
C13' C14' 1.517(3)
C13' C15' 1.511(4)
C13' C16' 1.516(4)
C14' H14A 0.9800
C14' H14B 0.9800
C14' H14C 0.9800
C15' H15A 0.9800
C15' H15B 0.9800
C15' H15C 0.9800
C16' H16A 0.9800
C16' H16B 0.9800
C16' H16C 0.9800
C17' C18' 1.371(3)
C17' C22' 1.429(3)
C18' H18' 0.9500
C18' C19' 1.416(3)
C19' H19' 0.9500
C19' C20' 1.359(4)
C20' H20' 0.9500
C20' C21' 1.411(4)
C21' C22' 1.418(3)
C21' C23' 1.408(4)
C23' H23' 0.9500
C23' C24' 1.358(4)
C24' H24' 0.9500
C24' C25' 1.402(4)
C25' H25' 0.9500
